data_2001641
loop_
_publ_author_name
'Beltrame, P.'
'Gelli, G.'
'Cadoni, E.'
'Carnasciali, M. M.'
'Pani, M.'
'Mugnoli, A.'

_publ_contact_author
;
    Prof. Angelo Mugnoli
    Istituto di Chimica Fisica
    Universit\`a di Genova
    Corso Europa 26
    I-16132 Genova
    Italy
;
_publ_section_title
;
 Structure of a triazaoxabicyclodecatriene derivative
;
_journal_issue 6
_journal_name_full 'Acta Crystallographica Section C'
_journal_page_first 1203
_journal_page_last 1205
_journal_paper_doi 10.1107/S0108270192012940
_journal_volume 49
_journal_year 1993
_chemical_formula_sum 'C19 H23 N3 O3'
_chemical_formula_weight 341.41
_chemical_melting_point 409
_chemical_name_systematic
;
2-ethoxycarbonyl-5-methyl-10-(2,4,6-trimethylphenyl)-1,2,9-triaza-8-
oxabicyclo[5.3.0]-3,5,9-decatriene
;
_space_group_crystal_system orthorhombic
_space_group_IT_number 19
_space_group_name_Hall 'P 2ac 2ab'
_space_group_name_H-M_alt 'P 21 21 21'
_audit_creation_method PARSTCIF
_cell_angle_alpha 90
_cell_angle_beta 90
_cell_angle_gamma 90
_cell_formula_units_Z 4
_cell_length_a 7.671(3)
_cell_length_b 8.621(2)
_cell_length_c 28.191(8)
_cell_measurement_reflns_used 25
_cell_measurement_temperature 293
_cell_measurement_theta_max 19.2
_cell_measurement_theta_min 16.0
_cell_volume 1864.3(10)
_computing_cell_refinement 'Enraf-Nonius CAD-4 software'
_computing_data_collection 'Enraf-Nonius CAD-4 software'
_computing_data_reduction ' NRCVAX (Gabe, Le Page, Charland, Lee & White, 1989)  CADABS (local software)'
_computing_molecular_graphics 'ORTEP (Johnson,  1976)'
_computing_structure_refinement ' NRCVAX (Gabe et al., 1989)  SHELX76 (Sheldrick, 1976)'
_computing_structure_solution 'NRCVAX (Gabe et al., 1989)'
_diffrn_ambient_temperature 293
_diffrn_measurement_device 'Enraf-Nonius CAD-4F diffractometer'
_diffrn_measurement_method '\w-\q scan'
_diffrn_radiation_monochromator graphite
_diffrn_radiation_source X-ray
_diffrn_radiation_type 'Mo K\a'
_diffrn_radiation_wavelength 0.7107
_diffrn_reflns_limit_h_max 9
_diffrn_reflns_limit_h_min 0
_diffrn_reflns_limit_k_max 11
_diffrn_reflns_limit_k_min 0
_diffrn_reflns_limit_l_max 36
_diffrn_reflns_limit_l_min 0
_diffrn_reflns_number 2450
_diffrn_reflns_theta_max 27.5
_diffrn_reflns_theta_min 2.50
_diffrn_standards_decay_% 5
_diffrn_standards_interval_time 180
_diffrn_standards_number 2
_exptl_absorpt_coefficient_mu 0.078
_exptl_absorpt_correction_type none
_exptl_crystal_colour colourless
_exptl_crystal_density_diffrn 1.216
_exptl_crystal_description prism
_exptl_crystal_F_000 728.0
_exptl_crystal_size_max 0.54
_exptl_crystal_size_mid 0.40
_exptl_crystal_size_min 0.32
_refine_diff_density_max 0.37
_refine_diff_density_min -0.20
_refine_ls_goodness_of_fit_obs 1.667
_refine_ls_hydrogen_treatment noref
_refine_ls_matrix_type full
_refine_ls_number_constraints 2
_refine_ls_number_parameters 227
_refine_ls_number_reflns 1628
_refine_ls_R_factor_obs 0.0618
_refine_ls_shift/esd_max 0.06
_refine_ls_structure_factor_coef F
_refine_ls_weighting_details 'w = 1/[\s^2^(F)+0.0015F^2^]'
_refine_ls_weighting_scheme calc
_refine_ls_wR_factor_obs 0.0841
_reflns_number_observed 1628
_reflns_number_total 2450
_reflns_observed_criterion >4\s(F)
_cod_data_source_file na1025.cif
_cod_data_source_block default
_cod_depositor_comments
;
 Updating space group information and adding the symmetry operation list.

 Antanas Vaitkus,
 2018-06-18

 Marking attached hydrogen atoms.

 Antanas Vaitkus,
 2018-06-17

 Marking atoms 'C15' and 'C15'' as belonging to disorder sites '1' and '2'
 with the occupancies of 0.47(2) and 0.53(2) respectively after consulting
 the original publication.

 Antanas Vaitkus,
 2018-06-17

The following automatic conversions were performed:

'_refine_ls_weighting_scheme' value 'w = 1/[\s^2^(F)+0.0015F^2^]' was
changed to 'calc'. New tag '_refine_ls_weighting_details' was
created. The value of the new tag was set to 'w =
1/[\s^2^(F)+0.0015F^2^]'.

Automatic conversion script
Id: cif_fix_values 3143 2015-03-26 13:38:13Z robertas 
;
_cod_original_cell_volume 1864.0(10)
_cod_database_code 2001641

loop_
_space_group_symop_id
_space_group_symop_operation_xyz
1 x,y,z
2 -x+1/2,-y,z+1/2
3 x+1/2,-y+1/2,-z
4 -x,y+1/2,-z+1/2

loop_
_atom_site_aniso_label
_atom_site_aniso_U_11
_atom_site_aniso_U_22
_atom_site_aniso_U_33
_atom_site_aniso_U_12
_atom_site_aniso_U_13
_atom_site_aniso_U_23
N1 0.052(2) 0.061(2) 0.0490(19) -0.006(2) 0.0047(16) -0.0041(18)
N2 0.048(2) 0.073(3) 0.054(2) -0.009(2) -0.0013(17) -0.0153(19)
C3 0.053(3) 0.080(3) 0.057(3) -0.013(3) 0.006(2) -0.012(3)
C4 0.050(3) 0.089(4) 0.057(3) -0.005(3) 0.010(2) -0.014(3)
C5 0.052(3) 0.074(4) 0.048(2) 0.012(3) -0.001(2) -0.006(2)
C6 0.062(3) 0.063(3) 0.056(3) 0.006(3) -0.008(2) 0.005(2)
C7 0.052(3) 0.069(3) 0.053(2) -0.002(2) -0.005(2) 0.001(2)
O8 0.0511(18) 0.0690(19) 0.0734(19) -0.0137(18) 0.0009(17) 0.0100(19)
N9 0.051(2) 0.061(2) 0.065(2) -0.005(2) -0.0031(19) -0.000(2)
C10 0.038(2) 0.060(3) 0.047(2) 0.002(2) 0.0043(18) -0.011(2)
C11 0.080(4) 0.094(4) 0.066(3) -0.012(4) 0.003(3) -0.031(3)
O12 0.098(3) 0.139(4) 0.081(2) -0.026(3) 0.030(2) -0.053(3)
O13 0.102(3) 0.130(4) 0.096(3) -0.050(3) 0.018(3) -0.058(3)
C14 0.164(9) 0.161(8) 0.122(6) -0.075(8) 0.032(6) -0.075(6)
C16 0.075(4) 0.108(5) 0.115(5) 0.027(4) 0.009(4) -0.011(4)
C17 0.041(2) 0.050(2) 0.057(2) 0.007(2) -0.0043(19) -0.009(2)
C18 0.045(2) 0.043(2) 0.057(2) 0.002(2) -0.007(2) -0.004(2)
C19 0.047(2) 0.053(3) 0.069(3) -0.006(2) -0.002(2) 0.002(2)
C20 0.052(3) 0.052(3) 0.098(4) 0.001(3) -0.006(3) 0.006(3)
C21 0.061(3) 0.044(3) 0.103(4) 0.009(3) -0.011(3) -0.014(3)
C22 0.054(3) 0.057(3) 0.074(3) 0.010(3) -0.003(2) -0.017(3)
C23 0.077(3) 0.052(3) 0.057(2) 0.003(3) 0.004(3) -0.006(2)
C24 0.081(4) 0.051(3) 0.160(6) -0.005(3) -0.001(4) 0.024(4)
C25 0.079(4) 0.096(4) 0.103(4) 0.027(4) 0.025(4) -0.022(4)

loop_
_atom_site_label
_atom_site_fract_x
_atom_site_fract_y
_atom_site_fract_z
_atom_site_U_iso_or_equiv
_atom_site_thermal_displace_type
_atom_site_calc_flag
_atom_site_calc_attached_atom
_atom_site_type_symbol
_atom_site_occupancy
_atom_site_disorder_group
_atom_site_attached_hydrogens
N1 0.0451(5) 0.3427(5) 0.15440(10) 0.0541(12) Uani . . N 1 . 0
N2 0.1975(5) 0.4221(5) 0.16450(10) 0.0582(13) Uani . . N 1 . 0
C3 0.3461(7) 0.4041(6) 0.1356(2) 0.0633(16) Uani . . C 1 . 0
C4 0.3951(7) 0.2703(7) 0.1178(2) 0.0653(18) Uani . . C 1 . 0
C5 0.3257(6) 0.1145(6) 0.12590(10) 0.0579(17) Uani . . C 1 . 0
C6 0.1760(7) 0.0783(5) 0.1476(2) 0.0602(16) Uani . . C 1 . 0
C7 0.0325(6) 0.1778(6) 0.1653(2) 0.0580(15) Uani . . C 1 . 0
O8 -0.1277(4) 0.1426(4) 0.14040(10) 0.0645(11) Uani . . O 1 . 0
N9 -0.1451(5) 0.2541(4) 0.10170(10) 0.0592(14) Uani . . N 1 . 0
C10 -0.0424(5) 0.3646(5) 0.11150(10) 0.0483(14) Uani . . C 1 . 0
C11 0.1908(8) 0.5173(8) 0.2042(2) 0.080(2) Uani . . C 1 . 0
O12 0.0699(6) 0.5197(6) 0.23140(10) 0.1060(19) Uani . . O 1 . 0
O13 0.3364(6) 0.5971(6) 0.2074(2) 0.109(2) Uani . . O 1 . 0
C14 0.3688(16) 0.6815(12) 0.2540(3) 0.149(4) Uani . . C 1 . 2
C16 0.4424(8) -0.0155(8) 0.1085(3) 0.099(3) Uani . . C 1 . 0
C17 -0.0196(5) 0.5071(5) 0.0832(2) 0.0492(13) Uani . . C 1 . 0
C18 0.0672(6) 0.4987(5) 0.0394(2) 0.0485(13) Uani . . C 1 . 0
C19 0.0963(6) 0.6340(5) 0.0145(2) 0.0566(15) Uani . . C 1 . 0
C20 0.0423(7) 0.7772(5) 0.0319(2) 0.0673(18) Uani . . C 1 . 0
C21 -0.0466(7) 0.7822(5) 0.0739(2) 0.0694(19) Uani . . C 1 . 0
C22 -0.0809(6) 0.6495(6) 0.0994(2) 0.0617(14) Uani . . C 1 . 0
C23 0.1248(7) 0.3470(5) 0.0185(2) 0.0619(16) Uani . . C 1 . 0
C24 0.0768(9) 0.9250(7) 0.0030(3) 0.097(3) Uani . . C 1 . 0
C25 -0.1883(8) 0.6590(8) 0.1455(2) 0.093(2) Uani . . C 1 . 0
C15 0.494(3) 0.7775(19) 0.2482(8) 0.125(9) Uiso . . C 0.47(2) 1 3
C15' 0.309(2) 0.8180(19) 0.2469(6) 0.122(7) Uiso . . C 0.53(2) 2 3
H3 0.40380 0.49560 0.13330 0.0633 Uiso . . H 1 . 0
H4 0.49590 0.26980 0.10010 0.0653 Uiso . . H 1 . 0
H6 0.13850 -0.02010 0.14730 0.0602 Uiso . . H 1 . 0
H7 0.01090 0.15670 0.19800 0.0580 Uiso . . H 1 . 0
H161 0.57090 0.01700 0.11260 0.0991 Uiso . . H 1 . 0
H162 0.41930 -0.11130 0.12750 0.0991 Uiso calc C16 H 1 . 0
H163 0.41800 -0.03610 0.07430 0.0991 Uiso calc C16 H 1 . 0
H19 0.16130 0.62920 -0.01610 0.0566 Uiso . . H 1 . 0
H21 -0.08750 0.88450 0.08640 0.0694 Uiso calc C21 H 1 . 0
H231 0.18860 0.35630 -0.00940 0.0619 Uiso . . H 1 . 0
H232 0.03380 0.29600 0.01120 0.0619 Uiso . . H 1 . 0
H233 0.19820 0.29020 0.03960 0.0619 Uiso . . H 1 . 0
H241 0.03270 1.01460 0.02000 0.0972 Uiso . . H 1 . 0
H242 0.20500 0.93700 -0.00220 0.0972 Uiso calc C24 H 1 . 0
H243 0.01720 0.91700 -0.02840 0.0972 Uiso calc C24 H 1 . 0
H251 -0.30360 0.70830 0.13870 0.0925 Uiso calc C25 H 1 . 0
H252 -0.12550 0.72520 0.16910 0.0925 Uiso calc C25 H 1 . 0
H253 -0.20770 0.54960 0.15960 0.0925 Uiso . . H 1 . 0

loop_
_atom_type_symbol
_atom_type_description
_atom_type_scat_dispersion_real
_atom_type_scat_dispersion_imag
_atom_type_scat_source
C Carbon 0.002 0.002 International_Tables_Vol_IV_Tables_2.2A_2.3.1
N Nitrogen 0.004 0.003 International_Tables_Vol_IV_Tables_2.2A_2.3.1
O Oxygen 0.008 0.006 International_Tables_Vol_IV_Tables_2.2A_2.3.1
H Hydrogen 0.000 0.000 International_Tables_Vol_IV_Table_2.2C

loop_
_geom_angle_atom_site_label_1
_geom_angle_atom_site_label_2
_geom_angle_atom_site_label_3
_geom_angle
_geom_angle_publ_flag
C7 N1 C10 106.4(4) yes
N2 N1 C10 121.1(4) yes
N2 N1 C7 119.7(4) yes
N1 N2 C11 115.2(4) yes
N1 N2 C3 120.7(4) yes
C3 N2 C11 124.1(4) yes
N2 C3 H3 110 no
N2 C3 C4 123.3(5) yes
C4 C3 H3 127.0(10) no
C3 C4 H4 117.0(10) no
C3 C4 C5 130.0(5) yes
C5 C4 H4 113.0(10) no
C4 C5 C16 114.4(5) no
C4 C5 C6 126.7(5) yes
C6 C5 C16 118.8(5) no
C5 C6 H6 119.0(10) no
C5 C6 C7 131.0(5) yes
C7 C6 H6 108 no
N1 C7 C6 116.4(4) yes
C6 C7 H7 110 no
C6 C7 O8 110.3(4) yes
N1 C7 H7 114 no
N1 C7 O8 99.1(4) yes
O8 C7 H7 106 no
C7 O8 N9 107.6(3) yes
O8 N9 C10 105.9(4) yes
N1 C10 N9 112.7(4) yes
N9 C10 C17 125.5(4) yes
N1 C10 C17 121.7(4) yes
N2 C11 O13 109.5(5) yes
N2 C11 O12 123.6(5) yes
O12 C11 O13 126.9(5) yes
C11 O13 C14 116.6(5) yes
O13 C14 C15' 104.0(10) yes
O13 C14 C15 109.0(10) yes
C5 C16 H163 109.0(10) no
C5 C16 H162 109.0(10) no
C5 C16 H161 109.0(10) no
H162 C16 H163 110.0(10) no
H161 C16 H163 110.0(10) no
H161 C16 H162 110.0(10) no
C10 C17 C22 121.1(4) no
C10 C17 C18 119.3(4) no
C18 C17 C22 119.7(4) no
C17 C18 C23 122.0(4) no
C17 C18 C19 118.7(4) no
C19 C18 C23 119.3(4) no
C18 C19 H19 119 no
C18 C19 C20 121.6(5) no
C20 C19 H19 119 no
C19 C20 C24 119.9(5) no
C19 C20 C21 118.8(4) no
C21 C20 C24 121.3(5) no
C20 C21 H21 119.0(10) no
C20 C21 C22 121.4(5) no
C22 C21 H21 119.0(10) no
C17 C22 C21 119.8(5) no
C21 C22 C25 119.9(5) no
C17 C22 C25 120.3(5) no
C18 C23 H233 112 no
C18 C23 H232 108 no
C18 C23 H231 114 no
H232 C23 H233 112.0(10) no
H231 C23 H233 105 no
H231 C23 H232 106 no
C20 C24 H243 110.0(10) no
C20 C24 H242 109.0(10) no
C20 C24 H241 110.0(10) no
H242 C24 H243 109.0(10) no
H241 C24 H243 109.0(10) no
H241 C24 H242 109.0(10) no
C22 C25 H253 111.0(10) no
C22 C25 H252 110.0(10) no
C22 C25 H251 110.0(10) no
H252 C25 H253 110.0(10) no
H251 C25 H253 110.0(10) no
H251 C25 H252 108.0(10) no

loop_
_geom_bond_atom_site_label_1
_geom_bond_atom_site_label_2
_geom_bond_distance
_geom_bond_publ_flag
N1 N2 1.384(5) yes
N1 C7 1.457(6) yes
N1 C10 1.396(5) yes
N2 C3 1.409(6) yes
N2 C11 1.388(6) yes
C3 C4 1.313(7) yes
C3 H3 0.907(5) no
C4 C5 1.463(7) yes
C4 H4 0.921(4) no
C5 C6 1.338(6) yes
C5 C16 1.516(8) yes
C6 C7 1.482(6) yes
C6 H6 0.896(4) no
C7 O8 1.447(5) yes
C7 H7 0.953(4) no
O8 N9 1.461(5) yes
N9 C10 1.267(6) yes
C10 C17 1.476(6) yes
C11 O12 1.206(7) yes
C11 O13 1.315(7) yes
O13 C14 1.520(10) yes
C14 C15 1.28(2) yes
C14 C15' 1.28(2) yes
C16 H161 1.031(6) no
C16 H162 1.000(7) no
C16 H163 0.999(7) no
C17 C18 1.404(6) no
C17 C22 1.392(6) no
C18 C19 1.379(6) no
C18 C23 1.501(6) no
C19 C20 1.392(6) no
C19 H19 0.998(4) no
C20 C21 1.368(8) no
C20 C24 1.534(8) no
C21 C22 1.377(7) no
C21 H21 1.000(4) no
C22 C25 1.541(8) no
C23 H231 0.930(4) no
C23 H232 0.850(5) no
C23 H233 0.954(5) no
C24 H241 0.970(6) no
C24 H242 1.000(6) no
C24 H243 0.999(7) no
C25 H251 1.000(6) no
C25 H252 1.000(6) no
C25 H253 1.034(6) no

loop_
_geom_torsion_atom_site_label_1
_geom_torsion_atom_site_label_2
_geom_torsion_atom_site_label_3
_geom_torsion_atom_site_label_4
_geom_torsion
_geom_torsion_publ_flag
C7 N1 C10 C17 -164.1(4) no
N2 N1 C10 C17 -22.8(6) no
C7 N1 C10 N9 18.7(5) yes
N2 N1 C10 N9 160.0(4) yes
N2 N1 C7 O8 -168.9(4) no
N2 N1 C7 H7 78.7(5) no
C10 N1 C7 C6 91.2(5) no
N2 N1 C7 C6 -50.8(6) yes
C7 N1 N2 C11 -104.2(5) no
C7 N1 N2 C3 75.6(5) yes
C10 N1 N2 C11 119.4(5) no
C10 N1 N2 C3 -60.7(6) yes
C10 N1 C7 H7 -139.3(4) no
C10 N1 C7 O8 -26.9(4) yes
N1 N2 C11 O12 8.0(8) yes
N1 N2 C11 O13 -174.1(4) no
N1 N2 C3 C4 -39.9(7) yes
N1 N2 C3 H3 144.0(4) no
C3 N2 C11 O12 -171.9(5) no
C3 N2 C11 O13 6.1(7) yes
C11 N2 C3 H3 -36.1(7) no
C11 N2 C3 C4 140.0(6) no
N2 C3 C4 C5 -6.2(9) yes
N2 C3 C4 H4 -178.2(5) no
H3 C3 C4 H4 -2.8(9) no
H3 C3 C4 C5 169.2(5) no
C3 C4 C5 C6 12.3(9) yes
C3 C4 C5 C16 -165.9(6) no
H4 C4 C5 C16 6.4(7) no
H4 C4 C5 C6 -175.4(5) no
C4 C5 C16 H161 33.7(7) no
C4 C5 C16 H162 153.6(5) no
C4 C5 C16 H163 -86.1(7) no
C4 C5 C6 C7 6.3(9) yes
C4 C5 C6 H6 171.8(5) no
C6 C5 C16 H161 -144.7(5) no
C6 C5 C16 H162 -24.8(8) no
C6 C5 C16 H163 95.5(7) no
C16 C5 C6 H6 -10.1(8) no
C16 C5 C6 C7 -175.5(5) no
C5 C6 C7 N1 5.9(8) yes
C5 C6 C7 O8 117.7(6) yes
C5 C6 C7 H7 -125.3(6) no
H6 C6 C7 N1 -160.8(4) no
H6 C6 C7 H7 68.0(6) no
H6 C6 C7 O8 -49.0(6) no
C6 C7 O8 N9 -95.9(4) yes
N1 C7 O8 N9 26.7(4) yes
H7 C7 O8 N9 144.8(4) no
C7 O8 N9 C10 -17.5(5) yes
O8 N9 C10 N1 -0.9(5) yes
O8 N9 C10 C17 -177.9(4) no
N9 C10 C17 C18 -71.9(6) no
N1 C10 C17 C18 111.3(5) yes
N9 C10 C17 C22 108.9(6) no
N1 C10 C17 C22 -67.9(6) no
N2 C11 O13 C14 -167.4(6) yes
O12 C11 O13 C14 10.5(10) yes
C11 O13 C14 C15 -166.8(11) yes
C11 O13 C14 C15' -93.6(11) yes
C10 C17 C22 C25 -5.4(7) no
C10 C17 C22 C21 175.2(5) no
C10 C17 C18 C19 -176.4(4) no
C10 C17 C18 C23 5.2(6) no
C18 C17 C22 C25 175.4(5) no
C18 C17 C22 C21 -4.0(7) no
C22 C17 C18 C23 -175.6(4) no
C22 C17 C18 C19 2.9(7) no
C17 C18 C23 H231 -175.4(4) no
C17 C18 C23 H232 67.4(6) no
C17 C18 C23 H233 -55.9(6) no
C17 C18 C19 C20 0.2(7) no
C17 C18 C19 H19 178.1(4) no
C19 C18 C23 H231 6.1(7) no
C19 C18 C23 H232 -111.1(5) no
C19 C18 C23 H233 125.7(5) no
C23 C18 C19 H19 -3.4(7) no
C23 C18 C19 C20 178.7(5) no
C18 C19 C20 C21 -2.1(8) no
C18 C19 C20 C24 -179.8(5) no
H19 C19 C20 C24 2.3(8) no
H19 C19 C20 C21 -180.0(5) no
C19 C20 C24 H241 -179.3(5) no
C19 C20 C24 H242 -59.1(8) no
C19 C20 C24 H243 60.5(8) no
C19 C20 C21 C22 0.9(8) no
C19 C20 C21 H21 -179.1(5) no
C21 C20 C24 H241 3.0(9) no
C21 C20 C24 H242 123.2(6) no
C21 C20 C24 H243 -117.3(6) no
C24 C20 C21 H21 -1.4(9) no
C24 C20 C21 C22 178.6(5) no
C20 C21 C22 C17 2.1(8) no
C20 C21 C22 C25 -177.4(5) no
H21 C21 C22 C17 -177.9(5) no
H21 C21 C22 C25 2.7(8) no
C21 C22 C25 H251 56.5(7) no
C17 C22 C25 H251 -122.9(6) no
C21 C22 C25 H252 -61.9(7) no
C17 C22 C25 H252 118.7(6) no
C21 C22 C25 H253 177.4(5) no
C17 C22 C25 H253 -2.1(8) no
